data_2228816
loop_
_publ_author_name
'Li, Jian'

_publ_section_title
;
 Ethanaminium 3,4,5,6-tetrabromo-2-(methoxycarbonyl)benzoate methanol
 monosolvate
;
_journal_coeditor_code LH5189
_journal_issue 1
_journal_name_full 'Acta Crystallographica Section E'
_journal_page_first o200
_journal_paper_doi 10.1107/S1600536810052591
_journal_volume 67
_journal_year 2011
_chemical_formula_iupac 'C2 H8 N +, C9 H3 Br4 O4 -, C H4 O'
_chemical_formula_moiety 'C2 H8 N +, C9 H3 Br4 O4 -, C H4 O'
_chemical_formula_sum 'C12 H15 Br4 N O5'
_chemical_formula_weight 572.89
_chemical_name_systematic
;
Ethanaminium 3,4,5,6-tetrabromo-2-(methoxycarbonyl)benzoate methanol
monosolvate
;
_space_group_IT_number 14
_symmetry_cell_setting monoclinic
_symmetry_space_group_name_Hall '-P 2ybc'
_symmetry_space_group_name_H-M 'P 1 21/c 1'
_atom_sites_solution_hydrogens geom
_atom_sites_solution_primary direct
_atom_sites_solution_secondary difmap
_cell_angle_alpha 90.00
_cell_angle_beta 112.7870(10)
_cell_angle_gamma 90.00
_cell_formula_units_Z 4
_cell_length_a 9.4651(8)
_cell_length_b 25.6544(19)
_cell_length_c 8.3365(6)
_cell_measurement_reflns_used 1513
_cell_measurement_temperature 298(2)
_cell_measurement_theta_max 20.586
_cell_measurement_theta_min 2.336
_cell_volume 1866.3(2)
_computing_cell_refinement 'SAINT (Bruker, 1997)'
_computing_data_collection 'SMART (Bruker, 1997)'
_computing_data_reduction 'SAINT (Bruker, 1997)'
_computing_molecular_graphics 'SHELXTL (Sheldrick, 2008) and PLATON (Spek, 2009)'
_computing_publication_material 'SHELXTL (Sheldrick, 2008)'
_computing_structure_refinement 'SHELXL97 (Sheldrick, 2008)'
_computing_structure_solution 'SHELXS97 (Sheldrick, 2008)'
_diffrn_ambient_temperature 298(2)
_diffrn_measured_fraction_theta_full 0.999
_diffrn_measured_fraction_theta_max 0.999
_diffrn_measurement_device_type 'Bruker SMART CCD'
_diffrn_measurement_method '\f and \w'
_diffrn_radiation_monochromator graphite
_diffrn_radiation_source 'fine-focus sealed tube'
_diffrn_radiation_type MoK\a
_diffrn_radiation_wavelength 0.71073
_diffrn_reflns_av_R_equivalents 0.0860
_diffrn_reflns_av_sigmaI/netI 0.1453
_diffrn_reflns_limit_h_max 11
_diffrn_reflns_limit_h_min -9
_diffrn_reflns_limit_k_max 30
_diffrn_reflns_limit_k_min -30
_diffrn_reflns_limit_l_max 8
_diffrn_reflns_limit_l_min -9
_diffrn_reflns_number 9436
_diffrn_reflns_theta_full 25.02
_diffrn_reflns_theta_max 25.02
_diffrn_reflns_theta_min 2.33
_exptl_absorpt_coefficient_mu 8.644
_exptl_absorpt_correction_T_max 0.1626
_exptl_absorpt_correction_T_min 0.1295
_exptl_absorpt_correction_type multi-scan
_exptl_absorpt_process_details '(SADABS; Bruker, 1997)'
_exptl_crystal_colour colorless
_exptl_crystal_density_diffrn 2.039
_exptl_crystal_density_method 'not measured'
_exptl_crystal_description block
_exptl_crystal_F_000 1096
_exptl_crystal_size_max 0.40
_exptl_crystal_size_mid 0.35
_exptl_crystal_size_min 0.33
_refine_diff_density_max 0.492
_refine_diff_density_min -0.513
_refine_ls_extinction_method none
_refine_ls_goodness_of_fit_ref 0.994
_refine_ls_hydrogen_treatment constr
_refine_ls_matrix_type full
_refine_ls_number_parameters 200
_refine_ls_number_reflns 3295
_refine_ls_number_restraints 0
_refine_ls_restrained_S_all 0.994
_refine_ls_R_factor_all 0.1295
_refine_ls_R_factor_gt 0.0421
_refine_ls_shift/su_max 0.001
_refine_ls_shift/su_mean 0.000
_refine_ls_structure_factor_coef Fsqd
_refine_ls_weighting_details 'calc w=1/[\s^2^(Fo^2^)+(0.0024P)^2^] where P=(Fo^2^+2Fc^2^)/3'
_refine_ls_weighting_scheme calc
_refine_ls_wR_factor_gt 0.0614
_refine_ls_wR_factor_ref 0.0681
_reflns_number_gt 1454
_reflns_number_total 3295
_reflns_threshold_expression I>2\s(I)
_cod_data_source_file lh5189.cif
_cod_data_source_block I
_cod_original_sg_symbol_H-M 'P 21/c'
_cod_database_code 2228816
_cod_database_fobs_code 2228816

loop_
_symmetry_equiv_pos_as_xyz
'x, y, z'
'-x, y+1/2, -z+1/2'
'-x, -y, -z'
'x, -y-1/2, z-1/2'

loop_
_atom_site_type_symbol
_atom_site_label
_atom_site_fract_x
_atom_site_fract_y
_atom_site_fract_z
_atom_site_U_iso_or_equiv
_atom_site_adp_type
_atom_site_calc_flag
_atom_site_refinement_flags
_atom_site_occupancy
_atom_site_disorder_assembly
_atom_site_disorder_group
Br Br1 0.32729(8) 0.90633(3) 0.26426(13) 0.0702(3) Uani d . 1 . .
Br Br2 0.40752(9) 1.03175(3) 0.25156(12) 0.0705(3) Uani d . 1 . .
Br Br3 0.73585(10) 1.06551(3) 0.23297(14) 0.0807(3) Uani d . 1 . .
Br Br4 0.98266(9) 0.97499(3) 0.23443(13) 0.0773(3) Uani d . 1 . .
N N1 0.5436(6) 0.7996(2) 0.8034(8) 0.0546(19) Uani d . 1 . .
H H1A 0.5376 0.8133 0.8986 0.082 Uiso calc R 1 . .
H H1B 0.6186 0.8151 0.7820 0.082 Uiso calc R 1 . .
H H1C 0.5631 0.7656 0.8196 0.082 Uiso calc R 1 . .
O O1 0.8313(6) 0.8333(2) 0.1273(8) 0.0672(18) Uani d . 1 . .
O O2 0.9937(7) 0.8565(2) 0.3871(9) 0.101(3) Uani d . 1 . .
O O3 0.6431(6) 0.8063(2) 0.3863(8) 0.076(2) Uani d . 1 . .
O O4 0.4945(6) 0.8125(2) 0.1079(8) 0.0713(19) Uani d . 1 . .
O O5 0.7663(7) 0.8481(2) 0.7090(7) 0.104(2) Uani d . 1 . .
H H5 0.7413 0.8383 0.6081 0.157 Uiso calc R 1 . .
C C1 0.8783(9) 0.8620(3) 0.2667(14) 0.050(3) Uani d . 1 . .
C C2 0.5820(10) 0.8306(3) 0.2499(14) 0.050(3) Uani d . 1 . .
C C3 0.7630(7) 0.9042(3) 0.2521(9) 0.0369(19) Uani d . 1 . .
C C4 0.6200(8) 0.8886(3) 0.2517(9) 0.040(2) Uani d . 1 . .
C C5 0.5158(7) 0.9276(3) 0.2534(9) 0.040(2) Uani d . 1 . .
C C6 0.5515(7) 0.9794(3) 0.2527(9) 0.047(2) Uani d . 1 . .
C C7 0.6915(8) 0.9947(3) 0.2450(10) 0.045(2) Uani d . 1 . .
C C8 0.7960(7) 0.9565(3) 0.2469(9) 0.040(2) Uani d . 1 . .
C C9 0.9329(9) 0.7886(3) 0.1323(11) 0.097(3) Uani d . 1 . .
H H9A 1.0367 0.8006 0.1685 0.146 Uiso calc R 1 . .
H H9B 0.9010 0.7734 0.0185 0.146 Uiso calc R 1 . .
H H9C 0.9266 0.7629 0.2131 0.146 Uiso calc R 1 . .
C C10 0.3935(9) 0.8076(3) 0.6508(10) 0.056(2) Uani d . 1 . .
H H10A 0.3730 0.8447 0.6333 0.068 Uiso calc R 1 . .
H H10B 0.4018 0.7937 0.5466 0.068 Uiso calc R 1 . .
C C11 0.2643(8) 0.7820(3) 0.6773(10) 0.081(3) Uani d . 1 . .
H H11A 0.2763 0.7449 0.6766 0.121 Uiso calc R 1 . .
H H11B 0.1697 0.7919 0.5854 0.121 Uiso calc R 1 . .
H H11C 0.2630 0.7926 0.7872 0.121 Uiso calc R 1 . .
C C12 0.8988(9) 0.8774(3) 0.7572(12) 0.104(4) Uani d . 1 . .
H H12A 0.9141 0.8959 0.8627 0.155 Uiso calc R 1 . .
H H12B 0.8899 0.9019 0.6667 0.155 Uiso calc R 1 . .
H H12C 0.9844 0.8548 0.7757 0.155 Uiso calc R 1 . .

loop_
_atom_site_aniso_label
_atom_site_aniso_U_11
_atom_site_aniso_U_22
_atom_site_aniso_U_33
_atom_site_aniso_U_12
_atom_site_aniso_U_13
_atom_site_aniso_U_23
Br1 0.0399(5) 0.0808(7) 0.1016(9) -0.0038(5) 0.0403(6) 0.0061(6)
Br2 0.0615(6) 0.0617(6) 0.0956(8) 0.0286(5) 0.0386(6) 0.0063(6)
Br3 0.0898(7) 0.0337(5) 0.1331(10) -0.0058(5) 0.0592(7) -0.0010(6)
Br4 0.0455(6) 0.0699(7) 0.1306(10) -0.0122(5) 0.0496(6) -0.0070(6)
N1 0.061(5) 0.042(4) 0.072(6) -0.011(3) 0.039(4) 0.000(4)
O1 0.057(4) 0.063(4) 0.077(5) 0.027(3) 0.022(4) -0.014(4)
O2 0.068(4) 0.114(6) 0.085(6) 0.048(4) -0.011(4) -0.033(4)
O3 0.101(5) 0.044(4) 0.070(5) -0.006(3) 0.020(4) 0.019(4)
O4 0.094(5) 0.062(4) 0.062(5) -0.038(3) 0.035(4) -0.021(4)
O5 0.101(5) 0.150(6) 0.074(6) -0.064(4) 0.048(4) -0.018(4)
C1 0.036(6) 0.042(6) 0.072(9) 0.003(5) 0.020(6) -0.009(6)
C2 0.047(6) 0.036(6) 0.075(9) -0.006(5) 0.035(6) -0.005(6)
C3 0.031(4) 0.028(4) 0.057(6) -0.003(4) 0.023(4) -0.005(5)
C4 0.043(5) 0.032(5) 0.043(6) 0.007(4) 0.017(5) -0.002(4)
C5 0.026(4) 0.038(5) 0.060(6) -0.007(4) 0.021(4) -0.004(5)
C6 0.035(5) 0.045(6) 0.058(6) 0.014(4) 0.016(5) -0.001(4)
C7 0.032(5) 0.033(5) 0.068(6) -0.003(4) 0.019(5) 0.003(4)
C8 0.016(4) 0.041(5) 0.062(6) -0.001(4) 0.014(4) -0.002(5)
C9 0.090(7) 0.080(7) 0.106(9) 0.045(6) 0.022(6) -0.025(6)
C10 0.077(6) 0.046(6) 0.040(6) 0.018(5) 0.015(6) 0.009(5)
C11 0.052(6) 0.097(7) 0.085(8) -0.013(5) 0.017(6) 0.016(6)
C12 0.082(7) 0.100(8) 0.144(10) -0.050(6) 0.060(7) -0.030(7)

loop_
_atom_type_symbol
_atom_type_description
_atom_type_scat_dispersion_real
_atom_type_scat_dispersion_imag
_atom_type_scat_source
C C 0.0033 0.0016 'International Tables Vol C Tables 4.2.6.8 and 6.1.1.4'
H H 0.0000 0.0000 'International Tables Vol C Tables 4.2.6.8 and 6.1.1.4'
N N 0.0061 0.0033 'International Tables Vol C Tables 4.2.6.8 and 6.1.1.4'
O O 0.0106 0.0060 'International Tables Vol C Tables 4.2.6.8 and 6.1.1.4'
Br Br -0.2901 2.4595 'International Tables Vol C Tables 4.2.6.8 and 6.1.1.4'

loop_
_geom_angle_atom_site_label_1
_geom_angle_atom_site_label_2
_geom_angle_atom_site_label_3
_geom_angle_site_symmetry_1
_geom_angle_site_symmetry_3
_geom_angle
_geom_angle_publ_flag
C10 N1 H1A . . 109.5 ?
C10 N1 H1B . . 109.5 ?
H1A N1 H1B . . 109.5 ?
C10 N1 H1C . . 109.5 ?
H1A N1 H1C . . 109.5 ?
H1B N1 H1C . . 109.5 ?
C1 O1 C9 . . 114.7(6) ?
C12 O5 H5 . . 109.5 ?
O2 C1 O1 . . 125.5(8) ?
O2 C1 C3 . . 124.2(9) ?
O1 C1 C3 . . 110.4(7) ?
O3 C2 O4 . . 126.6(8) ?
O3 C2 C4 . . 117.4(8) ?
O4 C2 C4 . . 116.0(8) ?
C8 C3 C4 . . 120.3(6) ?
C8 C3 C1 . . 122.3(6) ?
C4 C3 C1 . . 117.4(6) ?
C5 C4 C3 . . 118.2(6) ?
C5 C4 C2 . . 121.9(7) ?
C3 C4 C2 . . 119.9(6) ?
C6 C5 C4 . . 121.0(6) ?
C6 C5 Br1 . . 121.0(5) ?
C4 C5 Br1 . . 118.0(5) ?
C5 C6 C7 . . 120.6(6) ?
C5 C6 Br2 . . 120.3(5) ?
C7 C6 Br2 . . 119.0(6) ?
C8 C7 C6 . . 118.8(6) ?
C8 C7 Br3 . . 120.8(5) ?
C6 C7 Br3 . . 120.5(5) ?
C3 C8 C7 . . 121.2(6) ?
C3 C8 Br4 . . 118.6(5) ?
C7 C8 Br4 . . 120.2(5) ?
O1 C9 H9A . . 109.5 ?
O1 C9 H9B . . 109.5 ?
H9A C9 H9B . . 109.5 ?
O1 C9 H9C . . 109.5 ?
H9A C9 H9C . . 109.5 ?
H9B C9 H9C . . 109.5 ?
C11 C10 N1 . . 112.1(6) ?
C11 C10 H10A . . 109.2 ?
N1 C10 H10A . . 109.2 ?
C11 C10 H10B . . 109.2 ?
N1 C10 H10B . . 109.2 ?
H10A C10 H10B . . 107.9 ?
C10 C11 H11A . . 109.5 ?
C10 C11 H11B . . 109.5 ?
H11A C11 H11B . . 109.5 ?
C10 C11 H11C . . 109.5 ?
H11A C11 H11C . . 109.5 ?
H11B C11 H11C . . 109.5 ?
O5 C12 H12A . . 109.5 ?
O5 C12 H12B . . 109.5 ?
H12A C12 H12B . . 109.5 ?
O5 C12 H12C . . 109.5 ?
H12A C12 H12C . . 109.5 ?
H12B C12 H12C . . 109.5 ?

loop_
_geom_bond_atom_site_label_1
_geom_bond_atom_site_label_2
_geom_bond_site_symmetry_2
_geom_bond_distance
_geom_bond_publ_flag
Br1 C5 . 1.902(6) ?
Br2 C6 . 1.911(6) ?
Br3 C7 . 1.876(6) ?
Br4 C8 . 1.871(6) ?
N1 C10 . 1.509(8) ?
N1 H1A . 0.8900 ?
N1 H1B . 0.8900 ?
N1 H1C . 0.8900 ?
O1 C1 . 1.301(9) ?
O1 C9 . 1.487(7) ?
O2 C1 . 1.171(9) ?
O3 C2 . 1.227(9) ?
O4 C2 . 1.241(9) ?
O5 C12 . 1.381(7) ?
O5 H5 . 0.8200 ?
C1 C3 . 1.507(9) ?
C2 C4 . 1.530(9) ?
C3 C8 . 1.381(7) ?
C3 C4 . 1.411(8) ?
C4 C5 . 1.410(8) ?
C5 C6 . 1.370(8) ?
C6 C7 . 1.408(7) ?
C7 C8 . 1.389(8) ?
C9 H9A . 0.9600 ?
C9 H9B . 0.9600 ?
C9 H9C . 0.9600 ?
C10 C11 . 1.478(8) ?
C10 H10A . 0.9700 ?
C10 H10B . 0.9700 ?
C11 H11A . 0.9600 ?
C11 H11B . 0.9600 ?
C11 H11C . 0.9600 ?
C12 H12A . 0.9600 ?
C12 H12B . 0.9600 ?
C12 H12C . 0.9600 ?

loop_
_geom_hbond_atom_site_label_D
_geom_hbond_atom_site_label_H
_geom_hbond_atom_site_label_A
_geom_hbond_site_symmetry_A
_geom_hbond_distance_DH
_geom_hbond_distance_HA
_geom_hbond_distance_DA
_geom_hbond_angle_DHA
N1 H1A O4 1_556 0.89 1.94 2.772(9) 155
N1 H1B O5 . 0.89 1.92 2.810(9) 174
N1 H1C O3 4_576 0.89 1.99 2.871(7) 170
N1 H1C O4 4_576 0.89 2.58 3.249(8) 132
O5 H5 O3 . 0.82 1.90 2.705(8) 165
C10 H10A Br3 3_676 0.97 2.92 3.736(8) 143
C11 H11B O2 1_455 0.96 2.47 3.357(10) 153

loop_
_geom_torsion_atom_site_label_1
_geom_torsion_atom_site_label_2
_geom_torsion_atom_site_label_3
_geom_torsion_atom_site_label_4
_geom_torsion_site_symmetry_1
_geom_torsion_site_symmetry_2
_geom_torsion_site_symmetry_3
_geom_torsion_site_symmetry_4
_geom_torsion
_geom_torsion_publ_flag
C9 O1 C1 O2 . . . . 3.5(13) ?
C9 O1 C1 C3 . . . . -176.8(6) ?
O2 C1 C3 C8 . . . . 64.3(12) ?
O1 C1 C3 C8 . . . . -115.3(8) ?
O2 C1 C3 C4 . . . . -112.9(10) ?
O1 C1 C3 C4 . . . . 67.5(9) ?
C8 C3 C4 C5 . . . . -2.7(10) ?
C1 C3 C4 C5 . . . . 174.6(7) ?
C8 C3 C4 C2 . . . . 177.5(7) ?
C1 C3 C4 C2 . . . . -5.3(11) ?
O3 C2 C4 C5 . . . . -104.5(9) ?
O4 C2 C4 C5 . . . . 77.2(10) ?
O3 C2 C4 C3 . . . . 75.3(10) ?
O4 C2 C4 C3 . . . . -103.0(8) ?
C3 C4 C5 C6 . . . . 1.0(10) ?
C2 C4 C5 C6 . . . . -179.1(7) ?
C3 C4 C5 Br1 . . . . -177.0(5) ?
C2 C4 C5 Br1 . . . . 2.8(10) ?
C4 C5 C6 C7 . . . . 1.9(11) ?
Br1 C5 C6 C7 . . . . 179.9(5) ?
C4 C5 C6 Br2 . . . . 179.1(5) ?
Br1 C5 C6 Br2 . . . . -2.9(9) ?
C5 C6 C7 C8 . . . . -3.2(11) ?
Br2 C6 C7 C8 . . . . 179.6(6) ?
C5 C6 C7 Br3 . . . . 177.0(6) ?
Br2 C6 C7 Br3 . . . . -0.2(8) ?
C4 C3 C8 C7 . . . . 1.4(11) ?
C1 C3 C8 C7 . . . . -175.7(8) ?
C4 C3 C8 Br4 . . . . -176.4(5) ?
C1 C3 C8 Br4 . . . . 6.4(11) ?
C6 C7 C8 C3 . . . . 1.5(11) ?
Br3 C7 C8 C3 . . . . -178.7(5) ?
C6 C7 C8 Br4 . . . . 179.3(5) ?
Br3 C7 C8 Br4 . . . . -0.9(9) ?

loop_
_cod_related_entry_id
_cod_related_entry_database
_cod_related_entry_code
1 ChemSpider 30656430
